data_2220810
loop_
_publ_author_name
'Ledwaba, Peter'
'Munro, Orde Q.'
'Stewart, Kirsty'

_publ_section_title
;
 4'-[2-(Trifluoromethyl)phenyl]-2,2':6',2''-terpyridine
;
_journal_coeditor_code HG2469
_journal_issue 2
_journal_name_full 'Acta Crystallographica Section E'
_journal_page_first o376
_journal_page_last o377
_journal_paper_doi 10.1107/S1600536809002384
_journal_volume 65
_journal_year 2009
_chemical_formula_iupac 'C22 H14 F3 N3'
_chemical_formula_moiety 'C22 H14 F3 N3'
_chemical_formula_sum 'C22 H14 F3 N3'
_chemical_formula_weight 377.36
_chemical_melting_point 421.15
_chemical_name_common 4'-(o-CF~3~-Ph)-2,2':6',2''-trpy
_chemical_name_systematic
;
4'-[2-(Trifluoromethyl)phenyl]-2,2':6',2''-terpyridine
;
_space_group_IT_number 2
_symmetry_cell_setting triclinic
_symmetry_space_group_name_Hall '-P 1'
_symmetry_space_group_name_H-M 'P -1'
_atom_sites_solution_hydrogens geom
_atom_sites_solution_primary direct
_atom_sites_solution_secondary difmap
_audit_creation_method SHELXL97
_cell_angle_alpha 75.64(2)
_cell_angle_beta 74.03(4)
_cell_angle_gamma 72.93(4)
_cell_formula_units_Z 2
_cell_length_a 7.767(5)
_cell_length_b 10.923(3)
_cell_length_c 11.748(3)
_cell_measurement_reflns_used 3155
_cell_measurement_temperature 293(2)
_cell_measurement_theta_max 25
_cell_measurement_theta_min 2.4
_cell_volume 900.7(7)
_computing_cell_refinement 'CrysAlis RED (Oxford Diffraction, 2003)'
_computing_data_collection 'CrysAlis CCD (Oxford Diffraction, 2003)'
_computing_data_reduction 'CrysAlis RED (Oxford Diffraction, 2003)'
_computing_molecular_graphics 'ORTEP-3 (Farrugia, 1997)'
_computing_publication_material 'WinGX (Farrugia, 1999)'
_computing_structure_refinement 'SHELXL97 (Sheldrick, 2008)'
_computing_structure_solution 'SHELXS97 (Sheldrick, 2008)'
_diffrn_ambient_temperature 293(2)
_diffrn_detector_area_resol_mean 8.4190
_diffrn_measured_fraction_theta_full 0.997
_diffrn_measured_fraction_theta_max 0.997
_diffrn_measurement_device_type 'Oxford Diffraction Xcalibur2 CCD'
_diffrn_measurement_method \w/2\q
_diffrn_radiation_monochromator graphite
_diffrn_radiation_source 'Enhance (Mo)X-Ray Source'
_diffrn_radiation_type MoK\a
_diffrn_radiation_wavelength 0.71073
_diffrn_reflns_av_R_equivalents 0.0324
_diffrn_reflns_av_sigmaI/netI 0.0220
_diffrn_reflns_limit_h_max 9
_diffrn_reflns_limit_h_min -4
_diffrn_reflns_limit_k_max 12
_diffrn_reflns_limit_k_min -12
_diffrn_reflns_limit_l_max 13
_diffrn_reflns_limit_l_min -13
_diffrn_reflns_number 3953
_diffrn_reflns_theta_full 24.98
_diffrn_reflns_theta_max 24.98
_diffrn_reflns_theta_min 2.44
_exptl_absorpt_coefficient_mu 0.105
_exptl_absorpt_correction_T_max 0.9690
_exptl_absorpt_correction_T_min 0.9298
_exptl_absorpt_correction_type multi-scan
_exptl_absorpt_process_details '(CrysAlis RED; Oxford Diffraction, 2003)'
_exptl_crystal_colour colourless
_exptl_crystal_density_diffrn 1.391
_exptl_crystal_density_method 'not measured'
_exptl_crystal_description 'square planar'
_exptl_crystal_F_000 388
_exptl_crystal_size_max 0.60
_exptl_crystal_size_mid 0.30
_exptl_crystal_size_min 0.30
_refine_diff_density_max 0.429
_refine_diff_density_min -0.315
_refine_ls_extinction_method none
_refine_ls_goodness_of_fit_ref 1.055
_refine_ls_hydrogen_treatment constr
_refine_ls_matrix_type full
_refine_ls_number_parameters 254
_refine_ls_number_reflns 3155
_refine_ls_number_restraints 0
_refine_ls_restrained_S_all 1.055
_refine_ls_R_factor_all 0.0553
_refine_ls_R_factor_gt 0.0516
_refine_ls_shift/su_max 0.000
_refine_ls_shift/su_mean 0.000
_refine_ls_structure_factor_coef Fsqd
_refine_ls_weighting_details 'calc w = 1/[\s^2^(Fo^2^)+(0.0902P)^2^+0.255P] where P=(Fo^2^+2Fc^2^)/3'
_refine_ls_weighting_scheme calc
_refine_ls_wR_factor_gt 0.1440
_refine_ls_wR_factor_ref 0.1482
_reflns_number_gt 2840
_reflns_number_total 3155
_reflns_threshold_expression I>2\s(I)
_cod_data_source_file hg2469.cif
_cod_data_source_block I
_cod_original_cell_volume 900.8(7)
_cod_database_code 2220810
_cod_database_fobs_code 2220810

loop_
_symmetry_equiv_pos_as_xyz
'x, y, z'
'-x, -y, -z'

loop_
_atom_site_type_symbol
_atom_site_label
_atom_site_fract_x
_atom_site_fract_y
_atom_site_fract_z
_atom_site_U_iso_or_equiv
_atom_site_adp_type
_atom_site_calc_flag
_atom_site_refinement_flags
_atom_site_occupancy
_atom_site_disorder_assembly
_atom_site_disorder_group
F F1 0.5317(2) 0.91636(13) 0.35582(14) 0.0845(5) Uani d . 1 . .
F F2 0.71339(15) 0.74840(14) 0.42847(12) 0.0725(4) Uani d . 1 . .
F F3 0.4702(2) 0.83636(18) 0.54344(13) 0.0926(6) Uani d . 1 . .
N N1 1.1281(2) 0.32563(14) 0.24320(14) 0.0467(4) Uani d . 1 . .
N N2 1.02318(17) 0.64584(13) 0.06447(11) 0.0340(3) Uani d . 1 . .
N N3 0.79020(19) 0.97634(14) -0.03608(13) 0.0426(4) Uani d . 1 . .
C C1 1.1511(2) 0.42440(15) 0.15132(14) 0.0357(4) Uani d . 1 . .
C C2 1.3124(2) 0.41901(18) 0.06241(16) 0.0429(4) Uani d . 1 . .
H H2 1.3249 0.4894 -0.0002 0.0564(15) Uiso calc R 1 . .
C C3 1.4538(2) 0.30759(19) 0.06833(18) 0.0511(5) Uani d . 1 . .
H H3 1.5638 0.3026 0.0106 0.0564(15) Uiso calc R 1 . .
C C4 1.4302(3) 0.20463(19) 0.1601(2) 0.0536(5) Uani d . 1 . .
H H4 1.5217 0.1275 0.1648 0.0564(15) Uiso calc R 1 . .
C C5 1.2666(3) 0.21853(19) 0.2456(2) 0.0549(5) Uani d . 1 . .
H H5 1.2518 0.1491 0.3088 0.0564(15) Uiso calc R 1 . .
C C6 0.9941(2) 0.54241(15) 0.14861(13) 0.0333(3) Uani d . 1 . .
C C7 0.8263(2) 0.54237(16) 0.23130(14) 0.0363(4) Uani d . 1 . .
H H7 0.8088 0.4674 0.2867 0.0564(15) Uiso calc R 1 . .
C C8 0.6857(2) 0.65547(16) 0.22996(13) 0.0341(4) Uani d . 1 . .
C C9 0.7156(2) 0.76331(15) 0.14389(14) 0.0345(4) Uani d . 1 . .
H H9 0.6248 0.8409 0.1413 0.0564(15) Uiso calc R 1 . .
C C10 0.8849(2) 0.75402(15) 0.06062(13) 0.0328(4) Uani d . 1 . .
C C11 0.9179(2) 0.86326(15) -0.04004(14) 0.0334(4) Uani d . 1 . .
C C12 1.0712(2) 0.84656(17) -0.13472(15) 0.0410(4) Uani d . 1 . .
H H12 1.1568 0.7666 -0.1354 0.0564(15) Uiso calc R 1 . .
C C13 1.0949(2) 0.94940(19) -0.22719(16) 0.0476(4) Uani d . 1 . .
H H13 1.1972 0.9404 -0.2909 0.0564(15) Uiso calc R 1 . .
C C14 0.9649(3) 1.06607(18) -0.22414(17) 0.0495(4) Uani d . 1 . .
H H14 0.9767 1.1375 -0.2856 0.0564(15) Uiso calc R 1 . .
C C15 0.8167(3) 1.07390(18) -0.12736(17) 0.0492(4) Uani d . 1 . .
H H15 0.7290 1.1529 -0.1257 0.0564(15) Uiso calc R 1 . .
C C16 0.5028(2) 0.65338(15) 0.31581(13) 0.0341(4) Uani d . 1 . .
C C17 0.4308(2) 0.72287(15) 0.41048(14) 0.0351(4) Uani d . 1 . .
C C18 0.2588(2) 0.71521(17) 0.48555(15) 0.0414(4) Uani d . 1 . .
H H18 0.2120 0.7612 0.5488 0.0564(15) Uiso calc R 1 . .
C C19 0.1581(2) 0.64052(19) 0.46690(16) 0.0473(4) Uani d . 1 . .
H H19 0.0426 0.6373 0.5163 0.0564(15) Uiso calc R 1 . .
C C20 0.2281(3) 0.5707(2) 0.37529(17) 0.0526(5) Uani d . 1 . .
H H20 0.1606 0.5192 0.3631 0.0564(15) Uiso calc R 1 . .
C C21 0.3993(2) 0.57662(19) 0.30069(16) 0.0459(4) Uani d . 1 . .
H H21 0.4459 0.5282 0.2392 0.0564(15) Uiso calc R 1 . .
C C22 0.5349(2) 0.80526(19) 0.43493(16) 0.0481(4) Uani d . 1 . .

loop_
_atom_site_aniso_label
_atom_site_aniso_U_11
_atom_site_aniso_U_22
_atom_site_aniso_U_33
_atom_site_aniso_U_12
_atom_site_aniso_U_13
_atom_site_aniso_U_23
F1 0.1039(11) 0.0570(8) 0.1051(11) -0.0432(8) -0.0206(9) -0.0113(7)
F2 0.0405(6) 0.1046(10) 0.0925(10) -0.0248(6) -0.0147(6) -0.0448(8)
F3 0.0829(10) 0.1468(14) 0.0763(9) -0.0633(10) 0.0233(7) -0.0738(10)
N1 0.0386(8) 0.0444(8) 0.0533(9) -0.0056(6) -0.0115(6) -0.0057(7)
N2 0.0272(6) 0.0400(7) 0.0361(7) -0.0077(5) -0.0057(5) -0.0112(6)
N3 0.0359(7) 0.0409(8) 0.0466(8) -0.0062(6) -0.0045(6) -0.0089(6)
C1 0.0325(8) 0.0396(9) 0.0391(8) -0.0072(6) -0.0108(6) -0.0128(7)
C2 0.0349(8) 0.0485(10) 0.0443(9) -0.0048(7) -0.0064(7) -0.0154(7)
C3 0.0331(9) 0.0588(11) 0.0607(11) -0.0009(8) -0.0070(8) -0.0257(9)
C4 0.0388(9) 0.0459(10) 0.0775(13) 0.0035(8) -0.0220(9) -0.0197(9)
C5 0.0469(10) 0.0452(10) 0.0688(13) -0.0050(8) -0.0202(9) -0.0027(9)
C6 0.0296(8) 0.0401(8) 0.0333(8) -0.0085(6) -0.0074(6) -0.0113(6)
C7 0.0326(8) 0.0414(9) 0.0351(8) -0.0102(6) -0.0063(6) -0.0071(6)
C8 0.0277(7) 0.0436(9) 0.0335(8) -0.0112(6) -0.0034(6) -0.0121(6)
C9 0.0268(7) 0.0377(8) 0.0393(8) -0.0069(6) -0.0043(6) -0.0120(6)
C10 0.0268(7) 0.0396(8) 0.0353(8) -0.0099(6) -0.0053(6) -0.0119(6)
C11 0.0267(7) 0.0396(8) 0.0372(8) -0.0093(6) -0.0081(6) -0.0105(6)
C12 0.0301(8) 0.0476(9) 0.0420(9) -0.0079(7) -0.0043(6) -0.0081(7)
C13 0.0384(9) 0.0601(11) 0.0399(9) -0.0157(8) -0.0014(7) -0.0046(8)
C14 0.0521(10) 0.0501(10) 0.0454(10) -0.0181(8) -0.0133(8) 0.0029(8)
C15 0.0485(10) 0.0401(9) 0.0533(10) -0.0060(8) -0.0103(8) -0.0053(8)
C16 0.0275(7) 0.0402(8) 0.0340(8) -0.0107(6) -0.0053(6) -0.0043(6)
C17 0.0270(7) 0.0403(8) 0.0362(8) -0.0086(6) -0.0045(6) -0.0058(6)
C18 0.0302(8) 0.0497(9) 0.0382(8) -0.0086(7) -0.0001(6) -0.0070(7)
C19 0.0303(8) 0.0657(11) 0.0426(9) -0.0209(8) -0.0033(7) 0.0019(8)
C20 0.0468(10) 0.0716(13) 0.0498(10) -0.0368(9) -0.0091(8) -0.0042(9)
C21 0.0462(9) 0.0571(11) 0.0415(9) -0.0253(8) -0.0032(7) -0.0132(8)
C22 0.0403(9) 0.0588(11) 0.0489(10) -0.0186(8) 0.0036(7) -0.0235(9)

loop_
_atom_type_symbol
_atom_type_description
_atom_type_scat_dispersion_real
_atom_type_scat_dispersion_imag
_atom_type_scat_source
C C 0.0033 0.0016 'International Tables Vol C Tables 4.2.6.8 and 6.1.1.4'
H H 0.0000 0.0000 'International Tables Vol C Tables 4.2.6.8 and 6.1.1.4'
F F 0.0171 0.0103 'International Tables Vol C Tables 4.2.6.8 and 6.1.1.4'
N N 0.0061 0.0033 'International Tables Vol C Tables 4.2.6.8 and 6.1.1.4'

loop_
_geom_angle_atom_site_label_1
_geom_angle_atom_site_label_2
_geom_angle_atom_site_label_3
_geom_angle_site_symmetry_1
_geom_angle_site_symmetry_3
_geom_angle
_geom_angle_publ_flag
C5 N1 C1 . . 117.21(16) ?
C6 N2 C10 . . 118.17(13) ?
C15 N3 C11 . . 116.89(15) ?
N1 C1 C2 . . 122.33(15) ?
N1 C1 C6 . . 116.64(15) ?
C2 C1 C6 . . 121.03(15) ?
C3 C2 C1 . . 119.02(17) ?
C3 C2 H2 . . 120.5 ?
C1 C2 H2 . . 120.5 ?
C4 C3 C2 . . 119.23(17) ?
C4 C3 H3 . . 120.4 ?
C2 C3 H3 . . 120.4 ?
C3 C4 C5 . . 118.07(17) ?
C3 C4 H4 . . 121.0 ?
C5 C4 H4 . . 121.0 ?
N1 C5 C4 . . 124.10(19) ?
N1 C5 H5 . . 118.0 ?
C4 C5 H5 . . 118.0 ?
N2 C6 C7 . . 122.53(15) ?
N2 C6 C1 . . 116.83(14) ?
C7 C6 C1 . . 120.63(15) ?
C8 C7 C6 . . 119.27(15) ?
C8 C7 H7 . . 120.4 ?
C6 C7 H7 . . 120.4 ?
C9 C8 C7 . . 118.43(14) ?
C9 C8 C16 . . 122.38(14) ?
C7 C8 C16 . . 119.04(15) ?
C8 C9 C10 . . 118.93(14) ?
C8 C9 H9 . . 120.5 ?
C10 C9 H9 . . 120.5 ?
N2 C10 C9 . . 122.57(15) ?
N2 C10 C11 . . 116.41(13) ?
C9 C10 C11 . . 120.99(14) ?
N3 C11 C12 . . 122.37(15) ?
N3 C11 C10 . . 116.52(14) ?
C12 C11 C10 . . 121.08(14) ?
C13 C12 C11 . . 119.27(16) ?
C13 C12 H12 . . 120.4 ?
C11 C12 H12 . . 120.4 ?
C12 C13 C14 . . 118.93(16) ?
C12 C13 H13 . . 120.5 ?
C14 C13 H13 . . 120.5 ?
C13 C14 C15 . . 118.00(16) ?
C13 C14 H14 . . 121.0 ?
C15 C14 H14 . . 121.0 ?
N3 C15 C14 . . 124.54(17) ?
N3 C15 H15 . . 117.7 ?
C14 C15 H15 . . 117.7 ?
C21 C16 C17 . . 117.94(14) ?
C21 C16 C8 . . 117.85(14) ?
C17 C16 C8 . . 124.21(14) ?
C18 C17 C16 . . 120.11(15) ?
C18 C17 C22 . . 118.44(15) ?
C16 C17 C22 . . 121.44(14) ?
C19 C18 C17 . . 120.60(16) ?
C19 C18 H18 . . 119.7 ?
C17 C18 H18 . . 119.7 ?
C20 C19 C18 . . 119.89(15) ?
C20 C19 H19 . . 120.1 ?
C18 C19 H19 . . 120.1 ?
C19 C20 C21 . . 120.07(16) ?
C19 C20 H20 . . 120.0 ?
C21 C20 H20 . . 120.0 ?
C20 C21 C16 . . 121.37(17) ?
C20 C21 H21 . . 119.3 ?
C16 C21 H21 . . 119.3 ?
F3 C22 F2 . . 105.78(17) ?
F3 C22 F1 . . 107.02(17) ?
F2 C22 F1 . . 104.80(16) ?
F3 C22 C17 . . 112.81(14) ?
F2 C22 C17 . . 113.43(15) ?
F1 C22 C17 . . 112.38(16) ?

loop_
_geom_bond_atom_site_label_1
_geom_bond_atom_site_label_2
_geom_bond_site_symmetry_2
_geom_bond_distance
_geom_bond_publ_flag
F1 C22 . 1.331(2) ?
F2 C22 . 1.332(2) ?
F3 C22 . 1.325(2) ?
N1 C5 . 1.337(2) ?
N1 C1 . 1.338(2) ?
N2 C6 . 1.333(2) ?
N2 C10 . 1.344(2) ?
N3 C15 . 1.330(2) ?
N3 C11 . 1.340(2) ?
C1 C2 . 1.389(2) ?
C1 C6 . 1.493(2) ?
C2 C3 . 1.381(3) ?
C2 H2 . 0.9300 ?
C3 C4 . 1.368(3) ?
C3 H3 . 0.9300 ?
C4 C5 . 1.381(3) ?
C4 H4 . 0.9300 ?
C5 H5 . 0.9300 ?
C6 C7 . 1.395(2) ?
C7 C8 . 1.388(2) ?
C7 H7 . 0.9300 ?
C8 C9 . 1.380(2) ?
C8 C16 . 1.501(2) ?
C9 C10 . 1.400(2) ?
C9 H9 . 0.9300 ?
C10 C11 . 1.484(2) ?
C11 C12 . 1.390(2) ?
C12 C13 . 1.372(2) ?
C12 H12 . 0.9300 ?
C13 C14 . 1.376(3) ?
C13 H13 . 0.9300 ?
C14 C15 . 1.377(3) ?
C14 H14 . 0.9300 ?
C15 H15 . 0.9300 ?
C16 C21 . 1.388(2) ?
C16 C17 . 1.398(2) ?
C17 C18 . 1.397(2) ?
C17 C22 . 1.493(2) ?
C18 C19 . 1.372(3) ?
C18 H18 . 0.9300 ?
C19 C20 . 1.370(3) ?
C19 H19 . 0.9300 ?
C20 C21 . 1.387(3) ?
C20 H20 . 0.9300 ?
C21 H21 . 0.9300 ?

loop_
_geom_torsion_atom_site_label_1
_geom_torsion_atom_site_label_2
_geom_torsion_atom_site_label_3
_geom_torsion_atom_site_label_4
_geom_torsion_site_symmetry_1
_geom_torsion_site_symmetry_2
_geom_torsion_site_symmetry_3
_geom_torsion_site_symmetry_4
_geom_torsion
_geom_torsion_publ_flag
C5 N1 C1 C2 . . . . -1.2(2) ?
C5 N1 C1 C6 . . . . 178.95(15) ?
N1 C1 C2 C3 . . . . 0.4(2) ?
C6 C1 C2 C3 . . . . -179.75(14) ?
C1 C2 C3 C4 . . . . 1.2(3) ?
C2 C3 C4 C5 . . . . -2.0(3) ?
C1 N1 C5 C4 . . . . 0.4(3) ?
C3 C4 C5 N1 . . . . 1.2(3) ?
C10 N2 C6 C7 . . . . 0.5(2) ?
C10 N2 C6 C1 . . . . -179.33(12) ?
N1 C1 C6 N2 . . . . 173.37(13) ?
C2 C1 C6 N2 . . . . -6.5(2) ?
N1 C1 C6 C7 . . . . -6.5(2) ?
C2 C1 C6 C7 . . . . 173.69(14) ?
N2 C6 C7 C8 . . . . -2.7(2) ?
C1 C6 C7 C8 . . . . 177.13(13) ?
C6 C7 C8 C9 . . . . 1.9(2) ?
C6 C7 C8 C16 . . . . 177.55(13) ?
C7 C8 C9 C10 . . . . 0.9(2) ?
C16 C8 C9 C10 . . . . -174.63(13) ?
C6 N2 C10 C9 . . . . 2.5(2) ?
C6 N2 C10 C11 . . . . -175.44(12) ?
C8 C9 C10 N2 . . . . -3.2(2) ?
C8 C9 C10 C11 . . . . 174.63(13) ?
C15 N3 C11 C12 . . . . -0.4(2) ?
C15 N3 C11 C10 . . . . -178.53(14) ?
N2 C10 C11 N3 . . . . -172.12(13) ?
C9 C10 C11 N3 . . . . 9.9(2) ?
N2 C10 C11 C12 . . . . 9.7(2) ?
C9 C10 C11 C12 . . . . -168.23(14) ?
N3 C11 C12 C13 . . . . 0.7(2) ?
C10 C11 C12 C13 . . . . 178.79(15) ?
C11 C12 C13 C14 . . . . -0.7(3) ?
C12 C13 C14 C15 . . . . 0.3(3) ?
C11 N3 C15 C14 . . . . 0.0(3) ?
C13 C14 C15 N3 . . . . 0.1(3) ?
C9 C8 C16 C21 . . . . 109.60(18) ?
C7 C8 C16 C21 . . . . -65.9(2) ?
C9 C8 C16 C17 . . . . -70.9(2) ?
C7 C8 C16 C17 . . . . 113.59(18) ?
C21 C16 C17 C18 . . . . -0.8(2) ?
C8 C16 C17 C18 . . . . 179.76(14) ?
C21 C16 C17 C22 . . . . 178.55(16) ?
C8 C16 C17 C22 . . . . -0.9(2) ?
C16 C17 C18 C19 . . . . -0.5(2) ?
C22 C17 C18 C19 . . . . -179.83(16) ?
C17 C18 C19 C20 . . . . 1.3(3) ?
C18 C19 C20 C21 . . . . -0.7(3) ?
C19 C20 C21 C16 . . . . -0.6(3) ?
C17 C16 C21 C20 . . . . 1.3(3) ?
C8 C16 C21 C20 . . . . -179.21(17) ?
C18 C17 C22 F3 . . . . 15.5(2) ?
C16 C17 C22 F3 . . . . -163.81(17) ?
C18 C17 C22 F2 . . . . 135.79(17) ?
C16 C17 C22 F2 . . . . -43.6(2) ?
C18 C17 C22 F1 . . . . -105.57(18) ?
C16 C17 C22 F1 . . . . 75.1(2) ?

loop_
_cod_related_entry_id
_cod_related_entry_database
_cod_related_entry_code
1 ChemSpider 24741623
